data_7005986
loop_
_publ_author_name
'Adrian, Rafael A.'
'Zhu, Shourong'
'Powell, Douglas R.'
'Broker, Grant A.'
'Tiekink, Edward R. T.'
'Walmsley, Judith A.'

_publ_section_title
;
 Dinuclear palladium(ii) complexes with bridging amidate ligands.
;
_journal_issue 39
_journal_name_full 'Dalton transactions (Cambridge, England : 2003)'
_journal_page_first 4399
_journal_page_last 4404
_journal_paper_doi 10.1039/B707878A
_journal_year 2007
_chemical_formula_moiety 'C24 H24 N6 O2 Pd2, 2(C F3 O3 S)'
_chemical_formula_sum 'C26 H24 F6 N6 O8 Pd2 S2'
_chemical_formula_weight 939.43
_chemical_name_systematic
;
?
;
_space_group_IT_number 14
_symmetry_cell_setting monoclinic
_symmetry_space_group_name_Hall '-P 2yn'
_symmetry_space_group_name_H-M 'P 1 21/n 1'
_atom_sites_solution_hydrogens geom
_atom_sites_solution_primary direct
_atom_sites_solution_secondary difmap
_audit_creation_method SHELXL-97
_cell_angle_alpha 90.00
_cell_angle_beta 105.854(5)
_cell_angle_gamma 90.00
_cell_formula_units_Z 8
_cell_length_a 13.099(2)
_cell_length_b 22.755(4)
_cell_length_c 22.203(4)
_cell_measurement_reflns_used 7109
_cell_measurement_temperature 100(2)
_cell_measurement_theta_max 28.25
_cell_measurement_theta_min 2.32
_cell_volume 6366.3(19)
_computing_cell_refinement 'Bruker SMART'
_computing_data_reduction 'Bruker SAINT'
_computing_molecular_graphics 'SHELXTL (Sheldrick, 2000)'
_computing_publication_material 'SHELXTL (Sheldrick, 2000)'
_computing_structure_refinement 'SHELXTL (Sheldrick, 2000)'
_computing_structure_solution 'SHELXTL (Sheldrick, 2000)'
_diffrn_ambient_temperature 100(2)
_diffrn_measured_fraction_theta_full 0.997
_diffrn_measured_fraction_theta_max 0.997
_diffrn_measurement_device_type 'CCD Bruker APEX'
_diffrn_measurement_method '\w scans'
_diffrn_radiation_monochromator graphite
_diffrn_radiation_source 'fine-focus sealed tube'
_diffrn_radiation_type MoK\a
_diffrn_radiation_wavelength 0.71073
_diffrn_reflns_av_R_equivalents 0.0414
_diffrn_reflns_av_sigmaI/netI 0.0385
_diffrn_reflns_limit_h_max 15
_diffrn_reflns_limit_h_min -16
_diffrn_reflns_limit_k_max 28
_diffrn_reflns_limit_k_min -28
_diffrn_reflns_limit_l_max 27
_diffrn_reflns_limit_l_min -27
_diffrn_reflns_number 49452
_diffrn_reflns_theta_full 26.00
_diffrn_reflns_theta_max 26.00
_diffrn_reflns_theta_min 1.79
_diffrn_standards_number 0
_exptl_absorpt_coefficient_mu 1.355
_exptl_absorpt_correction_T_max 0.8764
_exptl_absorpt_correction_T_min 0.7195
_exptl_absorpt_correction_type multi-scan
_exptl_absorpt_process_details 'SADABS (Sheldrick, 2002)'
_exptl_crystal_colour yellow
_exptl_crystal_density_diffrn 1.960
_exptl_crystal_density_method 'not measured'
_exptl_crystal_description block
_exptl_crystal_F_000 3712
_exptl_crystal_size_max 0.26
_exptl_crystal_size_mid 0.14
_exptl_crystal_size_min 0.10
_refine_diff_density_max 3.082
_refine_diff_density_min -0.727
_refine_diff_density_rms 0.173
_refine_ls_extinction_method none
_refine_ls_goodness_of_fit_ref 1.059
_refine_ls_hydrogen_treatment constr
_refine_ls_matrix_type full
_refine_ls_number_parameters 974
_refine_ls_number_reflns 12472
_refine_ls_number_restraints 234
_refine_ls_restrained_S_all 1.074
_refine_ls_R_factor_all 0.0652
_refine_ls_R_factor_gt 0.0484
_refine_ls_shift/su_max 0.001
_refine_ls_shift/su_mean 0.000
_refine_ls_structure_factor_coef Fsqd
_refine_ls_weighting_details 'calc w=1/[\s^2^(Fo^2^)+(0.0747P)^2^+14.6865P] where P=(Fo^2^+2Fc^2^)/3'
_refine_ls_weighting_scheme calc
_refine_ls_wR_factor_gt 0.1210
_refine_ls_wR_factor_ref 0.1322
_reflns_number_gt 9866
_reflns_number_total 12472
_reflns_threshold_expression >2sigma(I)
_cod_data_source_file B707878A.txt
_cod_data_source_block 4
_cod_depositor_comments
;
The following automatic conversions were performed:
'_symmetry_cell_setting' value 'Monoclinic' changed to 'monoclinic'
according to '/home/saulius/struct/CIF-dictionaries/cif_core.dic'
dictionary named 'cif_core.dic' version 2.4.1 from 2010-06-29.

Automatic conversion script
Id: cif_fix_enum 1527 2010-12-29 10:47:43Z saulius 
;
_cod_original_sg_symbol_H-M P2(1)/n
_cod_database_code 7005986

loop_
_symmetry_equiv_pos_as_xyz
'x, y, z'
'-x+1/2, y+1/2, -z+1/2'
'-x, -y, -z'
'x-1/2, -y-1/2, z-1/2'

loop_
_atom_site_label
_atom_site_type_symbol
_atom_site_fract_x
_atom_site_fract_y
_atom_site_fract_z
_atom_site_U_iso_or_equiv
_atom_site_adp_type
_atom_site_occupancy
_atom_site_symmetry_multiplicity
_atom_site_calc_flag
_atom_site_refinement_flags
_atom_site_disorder_assembly
_atom_site_disorder_group
Pd1 Pd 0.61596(3) 0.600536(17) 0.273445(18) 0.01934(11) Uani 1 1 d . . .
Pd2 Pd 0.83692(3) 0.576512(17) 0.312489(19) 0.02090(11) Uani 1 1 d . . .
Pd3 Pd 0.14775(3) 0.671408(18) 0.21750(2) 0.02510(12) Uani 1 1 d . . .
Pd4 Pd 0.36579(3) 0.645009(16) 0.235997(18) 0.01951(11) Uani 1 1 d . . .
S1 S 0.99948(13) 0.40029(7) 0.40151(8) 0.0376(4) Uani 1 1 d . . .
S2 S 0.23666(13) 0.82581(6) 0.44058(7) 0.0315(3) Uani 1 1 d . . .
S3 S -0.01097(12) 0.84158(6) 0.11655(6) 0.0263(3) Uani 1 1 d . . .
S4A S 0.7193(3) 0.4309(2) 0.0843(2) 0.0242(9) Uani 0.512(7) 1 d PU A 1
S4B S 0.7565(7) 0.4237(3) 0.0787(3) 0.0592(15) Uani 0.488(7) 1 d PU A 2
F1 F 1.1293(4) 0.32466(17) 0.37261(18) 0.0524(11) Uani 1 1 d . . .
F2 F 1.1834(3) 0.35856(17) 0.46680(17) 0.0485(10) Uani 1 1 d . . .
F3 F 1.1919(3) 0.41307(19) 0.38890(19) 0.0507(10) Uani 1 1 d . . .
F4 F 0.4227(3) 0.79102(18) 0.4293(2) 0.0534(11) Uani 1 1 d . . .
F5 F 0.3949(3) 0.88450(17) 0.41797(18) 0.0501(10) Uani 1 1 d . . .
F6 F 0.4329(3) 0.84549(17) 0.51006(16) 0.0441(9) Uani 1 1 d . . .
F7 F -0.1939(3) 0.86791(16) 0.03748(15) 0.0381(8) Uani 1 1 d . . .
F8 F -0.2065(3) 0.82111(17) 0.11971(19) 0.0477(10) Uani 1 1 d . . .
F9 F -0.1631(3) 0.91270(16) 0.12574(17) 0.0499(11) Uani 1 1 d . . .
F10A F 0.6981(11) 0.4570(6) -0.0305(4) 0.080(3) Uani 0.512(7) 1 d PU A 1
F10B F 0.6613(8) 0.4886(4) -0.0203(4) 0.049(2) Uani 0.488(7) 1 d PU A 2
F11A F 0.8499(9) 0.4190(4) 0.0161(6) 0.072(2) Uani 0.512(7) 1 d PU A 1
F11B F 0.7872(8) 0.4301(4) -0.0294(4) 0.048(2) Uani 0.488(7) 1 d PU A 2
F12A F 0.821(3) 0.5072(16) 0.0335(15) 0.053(4) Uani 0.512(7) 1 d PU A 1
F12B F 0.829(3) 0.5090(16) 0.0240(15) 0.043(3) Uani 0.488(7) 1 d PU A 2
O1 O 0.6050(3) 0.51419(16) 0.25383(18) 0.0276(8) Uani 1 1 d . . .
O2 O 0.6389(3) 0.58307(16) 0.36658(17) 0.0244(8) Uani 1 1 d . . .
O3 O 0.3321(3) 0.66363(16) 0.14380(18) 0.0284(9) Uani 1 1 d . . .
O4 O 0.3822(3) 0.73130(15) 0.25596(18) 0.0250(8) Uani 1 1 d . . .
O5 O 0.9499(4) 0.3514(2) 0.4232(3) 0.0549(14) Uani 1 1 d . . .
O6 O 0.9612(4) 0.41239(19) 0.3354(2) 0.0461(12) Uani 1 1 d . . .
O7 O 1.0173(4) 0.45174(19) 0.4410(2) 0.0511(13) Uani 1 1 d . . .
O8 O 0.1958(4) 0.81846(18) 0.37381(19) 0.0367(10) Uani 1 1 d . . .
O9 O 0.2340(4) 0.77395(18) 0.47716(19) 0.0390(10) Uani 1 1 d . . .
O10 O 0.2044(4) 0.8791(2) 0.4649(2) 0.0429(11) Uani 1 1 d . . .
O11 O -0.0118(3) 0.78754(16) 0.08254(18) 0.0297(9) Uani 1 1 d . . .
O12 O 0.0354(4) 0.89121(17) 0.09338(19) 0.0373(10) Uani 1 1 d . . .
O13 O 0.0193(3) 0.83528(16) 0.18432(18) 0.0301(9) Uani 1 1 d . . .
O14A O 0.6824(14) 0.3748(8) 0.0671(8) 0.035(3) Uani 0.512(7) 1 d PU A 1
O14B O 0.6604(18) 0.3826(10) 0.0527(10) 0.048(4) Uani 0.488(7) 1 d PU A 2
O15A O 0.6389(11) 0.4741(5) 0.0838(6) 0.066(3) Uani 0.512(7) 1 d PU A 1
O15B O 0.7077(15) 0.4737(6) 0.1123(6) 0.080(3) Uani 0.488(7) 1 d PU A 2
O16A O 0.8083(8) 0.4376(5) 0.1387(4) 0.053(2) Uani 0.512(7) 1 d PU A 1
O16B O 0.8464(12) 0.4012(6) 0.1015(7) 0.095(4) Uani 0.488(7) 1 d PU A 2
N1 N 0.6219(3) 0.68776(19) 0.2837(2) 0.0224(9) Uani 1 1 d . . .
N2 N 0.5853(3) 0.6233(2) 0.1831(2) 0.0246(10) Uani 1 1 d . . .
N3 N 0.8863(3) 0.65776(19) 0.3472(2) 0.0233(10) Uani 1 1 d . . .
N4 N 0.8542(3) 0.61470(18) 0.2332(2) 0.0207(9) Uani 1 1 d . . .
N5 N 0.7835(4) 0.49822(19) 0.2743(2) 0.0266(10) Uani 1 1 d D . .
H5A H 0.8314 0.4733 0.2687 0.032 Uiso 1 1 calc RD . .
N6 N 0.8089(4) 0.5476(2) 0.3915(2) 0.0303(11) Uani 1 1 d D . .
H6A H 0.8597 0.5294 0.4194 0.036 Uiso 1 1 calc RD . .
N7 N 0.1360(3) 0.64293(19) 0.3027(2) 0.0260(10) Uani 1 1 d . . .
N8 N 0.0959(4) 0.58852(19) 0.1945(2) 0.0269(10) Uani 1 1 d . . .
N9 N 0.3993(3) 0.61985(18) 0.3256(2) 0.0213(9) Uani 1 1 d . . .
N10 N 0.3614(3) 0.55824(19) 0.2235(2) 0.0232(9) Uani 1 1 d . . .
N11 N 0.1612(4) 0.6932(2) 0.1326(2) 0.0324(11) Uani 1 1 d D . .
H11A H 0.1041 0.7078 0.1061 0.039 Uiso 1 1 calc RD . .
N12 N 0.2072(4) 0.75121(19) 0.2449(2) 0.0303(11) Uani 1 1 d D . .
H12A H 0.1625 0.7779 0.2512 0.036 Uiso 1 1 calc RD . .
C5 C 0.6858(4) 0.4809(2) 0.2572(2) 0.0243(12) Uani 1 1 d . . .
C6 C 0.6583(5) 0.4185(2) 0.2367(3) 0.0357(14) Uani 1 1 d . . .
H6B H 0.5811 0.4134 0.2256 0.054 Uiso 1 1 calc R . .
H6C H 0.6916 0.3917 0.2710 0.054 Uiso 1 1 calc R . .
H6D H 0.6842 0.4097 0.2002 0.054 Uiso 1 1 calc R . .
C7 C 0.7172(4) 0.5550(2) 0.4024(2) 0.0230(11) Uani 1 1 d . . .
C8 C 0.6968(5) 0.5307(3) 0.4619(3) 0.0349(14) Uani 1 1 d . . .
H8A H 0.6242 0.5403 0.4626 0.052 Uiso 1 1 calc R . .
H8B H 0.7472 0.5481 0.4985 0.052 Uiso 1 1 calc R . .
H8C H 0.7058 0.4879 0.4629 0.052 Uiso 1 1 calc R . .
C11 C 0.6390(4) 0.7161(2) 0.3381(3) 0.0277(12) Uani 1 1 d . . .
H11B H 0.6479 0.6941 0.3755 0.033 Uiso 1 1 calc R . .
C12 C 0.6440(5) 0.7775(2) 0.3414(3) 0.0325(13) Uani 1 1 d . . .
H12B H 0.6551 0.7972 0.3803 0.039 Uiso 1 1 calc R . .
C13 C 0.6323(5) 0.8088(3) 0.2863(3) 0.0367(15) Uani 1 1 d . . .
H13A H 0.6360 0.8505 0.2874 0.044 Uiso 1 1 calc R . .
C14 C 0.6151(5) 0.7795(3) 0.2295(3) 0.0329(14) Uani 1 1 d . . .
H14A H 0.6067 0.8007 0.1916 0.040 Uiso 1 1 calc R . .
C15 C 0.6104(4) 0.7183(2) 0.2293(3) 0.0268(12) Uani 1 1 d . . .
C16 C 0.5906(4) 0.6820(2) 0.1726(3) 0.0258(12) Uani 1 1 d . . .
C17 C 0.5769(5) 0.7034(3) 0.1123(3) 0.0373(15) Uani 1 1 d . . .
H17A H 0.5807 0.7443 0.1049 0.045 Uiso 1 1 calc R . .
C18 C 0.5577(5) 0.6637(3) 0.0630(3) 0.0427(16) Uani 1 1 d . . .
H18A H 0.5496 0.6774 0.0216 0.051 Uiso 1 1 calc R . .
C19 C 0.5502(5) 0.6043(3) 0.0739(3) 0.0365(14) Uani 1 1 d . . .
H19A H 0.5351 0.5770 0.0402 0.044 Uiso 1 1 calc R . .
C20 C 0.5652(5) 0.5855(3) 0.1346(3) 0.0322(13) Uani 1 1 d . . .
H20A H 0.5613 0.5446 0.1426 0.039 Uiso 1 1 calc R . .
C21 C 0.9012(4) 0.6745(3) 0.4065(3) 0.0302(13) Uani 1 1 d . . .
H21A H 0.8940 0.6465 0.4368 0.036 Uiso 1 1 calc R . .
C22 C 0.9274(5) 0.7326(3) 0.4248(3) 0.0365(14) Uani 1 1 d . . .
H22A H 0.9350 0.7444 0.4669 0.044 Uiso 1 1 calc R . .
C23 C 0.9420(5) 0.7726(3) 0.3814(3) 0.0351(14) Uani 1 1 d . . .
H23A H 0.9611 0.8121 0.3934 0.042 Uiso 1 1 calc R . .
C24 C 0.9286(4) 0.7549(2) 0.3199(3) 0.0279(12) Uani 1 1 d . . .
H24A H 0.9386 0.7819 0.2895 0.034 Uiso 1 1 calc R . .
C25 C 0.9000(4) 0.6964(2) 0.3035(2) 0.0215(11) Uani 1 1 d . . .
C26 C 0.8802(4) 0.6724(2) 0.2395(2) 0.0213(11) Uani 1 1 d . . .
C27 C 0.8858(4) 0.7061(2) 0.1884(3) 0.0259(12) Uani 1 1 d . . .
H27A H 0.9088 0.7458 0.1939 0.031 Uiso 1 1 calc R . .
C28 C 0.8573(5) 0.6812(2) 0.1293(3) 0.0276(12) Uani 1 1 d . . .
H28A H 0.8566 0.7041 0.0934 0.033 Uiso 1 1 calc R . .
C29 C 0.8295(4) 0.6215(2) 0.1233(3) 0.0272(12) Uani 1 1 d . . .
H29A H 0.8107 0.6032 0.0833 0.033 Uiso 1 1 calc R . .
C30 C 0.8300(4) 0.5898(2) 0.1760(2) 0.0221(11) Uani 1 1 d . . .
H30A H 0.8128 0.5492 0.1720 0.027 Uiso 1 1 calc R . .
C35 C 0.2441(5) 0.6883(2) 0.1125(3) 0.0285(13) Uani 1 1 d . . .
C36 C 0.2441(6) 0.7100(3) 0.0482(3) 0.0417(16) Uani 1 1 d . . .
H36A H 0.1753 0.7279 0.0279 0.063 Uiso 1 1 calc R . .
H36B H 0.2565 0.6768 0.0229 0.063 Uiso 1 1 calc R . .
H36C H 0.3005 0.7392 0.0521 0.063 Uiso 1 1 calc R . .
C37 C 0.3045(5) 0.7670(2) 0.2543(3) 0.0249(12) Uani 1 1 d . . .
C38 C 0.3360(5) 0.8306(2) 0.2656(3) 0.0357(14) Uani 1 1 d . . .
H38A H 0.2728 0.8544 0.2635 0.054 Uiso 1 1 calc R . .
H38B H 0.3694 0.8440 0.2335 0.054 Uiso 1 1 calc R . .
H38C H 0.3863 0.8348 0.3071 0.054 Uiso 1 1 calc R . .
C41 C 0.1564(4) 0.6752(3) 0.3557(3) 0.0302(13) Uani 1 1 d . . .
H41A H 0.1757 0.7153 0.3545 0.036 Uiso 1 1 calc R . .
C42 C 0.1498(4) 0.6509(3) 0.4115(3) 0.0316(13) Uani 1 1 d . . .
H42A H 0.1656 0.6743 0.4483 0.038 Uiso 1 1 calc R . .
C43 C 0.1202(5) 0.5927(3) 0.4138(3) 0.0343(14) Uani 1 1 d . . .
H43A H 0.1147 0.5758 0.4519 0.041 Uiso 1 1 calc R . .
C44 C 0.0988(4) 0.5598(3) 0.3593(3) 0.0319(13) Uani 1 1 d . . .
H44A H 0.0782 0.5198 0.3597 0.038 Uiso 1 1 calc R . .
C45 C 0.1075(4) 0.5855(2) 0.3039(3) 0.0253(12) Uani 1 1 d . . .
C46 C 0.0858(4) 0.5544(2) 0.2431(3) 0.0281(12) Uani 1 1 d . . .
C47 C 0.0572(5) 0.4956(2) 0.2346(3) 0.0346(14) Uani 1 1 d . . .
H47A H 0.0506 0.4722 0.2688 0.042 Uiso 1 1 calc R . .
C48 C 0.0382(5) 0.4718(3) 0.1749(3) 0.0408(16) Uani 1 1 d . . .
H48A H 0.0182 0.4318 0.1677 0.049 Uiso 1 1 calc R . .
C49 C 0.0488(5) 0.5069(3) 0.1259(3) 0.0390(15) Uani 1 1 d . . .
H49A H 0.0367 0.4911 0.0850 0.047 Uiso 1 1 calc R . .
C50 C 0.0769(5) 0.5649(3) 0.1372(3) 0.0342(14) Uani 1 1 d . . .
H50A H 0.0830 0.5889 0.1034 0.041 Uiso 1 1 calc R . .
C51 C 0.4207(4) 0.6564(2) 0.3752(2) 0.0229(11) Uani 1 1 d . . .
H51A H 0.4235 0.6975 0.3683 0.027 Uiso 1 1 calc R . .
C52 C 0.4387(5) 0.6359(2) 0.4355(3) 0.0287(12) Uani 1 1 d . . .
H52A H 0.4548 0.6623 0.4699 0.034 Uiso 1 1 calc R . .
C53 C 0.4328(5) 0.5755(2) 0.4451(3) 0.0312(13) Uani 1 1 d . . .
H53A H 0.4440 0.5604 0.4863 0.037 Uiso 1 1 calc R . .
C54 C 0.4105(4) 0.5378(2) 0.3943(3) 0.0268(12) Uani 1 1 d . . .
H54A H 0.4056 0.4966 0.4002 0.032 Uiso 1 1 calc R . .
C55 C 0.3954(4) 0.5608(2) 0.3346(3) 0.0220(11) Uani 1 1 d . . .
C56 C 0.3760(4) 0.5255(2) 0.2765(3) 0.0220(11) Uani 1 1 d . . .
C57 C 0.3773(4) 0.4646(2) 0.2748(3) 0.0260(12) Uani 1 1 d . . .
H57A H 0.3875 0.4422 0.3121 0.031 Uiso 1 1 calc R . .
C58 C 0.3633(4) 0.4372(2) 0.2174(3) 0.0277(12) Uani 1 1 d . . .
H58A H 0.3647 0.3955 0.2152 0.033 Uiso 1 1 calc R . .
C59 C 0.3472(4) 0.4706(2) 0.1631(3) 0.0286(12) Uani 1 1 d . . .
H59A H 0.3365 0.4521 0.1235 0.034 Uiso 1 1 calc R . .
C60 C 0.3470(4) 0.5315(2) 0.1680(3) 0.0264(12) Uani 1 1 d . . .
H60A H 0.3365 0.5547 0.1312 0.032 Uiso 1 1 calc R . .
C61 C 1.1292(6) 0.3735(3) 0.4074(3) 0.0387(15) Uani 1 1 d . . .
C62 C 0.3795(5) 0.8370(2) 0.4503(3) 0.0331(14) Uani 1 1 d . . .
C63 C -0.1504(5) 0.8612(3) 0.0993(3) 0.0334(14) Uani 1 1 d . . .
C64A C 0.773(2) 0.4546(9) 0.0230(9) 0.049(2) Uani 0.512(7) 1 d PU A 1
C64B C 0.761(2) 0.4660(9) 0.0112(10) 0.046(2) Uani 0.488(7) 1 d PU A 2

loop_
_atom_site_aniso_label
_atom_site_aniso_U_11
_atom_site_aniso_U_22
_atom_site_aniso_U_33
_atom_site_aniso_U_23
_atom_site_aniso_U_13
_atom_site_aniso_U_12
Pd1 0.0227(2) 0.0170(2) 0.0186(2) 0.00094(15) 0.00628(16) 0.00024(15)
Pd2 0.0232(2) 0.0194(2) 0.0214(2) 0.00223(15) 0.00831(16) 0.00039(15)
Pd3 0.0237(2) 0.0179(2) 0.0326(3) -0.00044(17) 0.00580(18) 0.00130(16)
Pd4 0.0241(2) 0.01306(19) 0.0212(2) -0.00061(15) 0.00589(16) 0.00108(15)
S1 0.0454(9) 0.0233(7) 0.0460(10) -0.0039(7) 0.0158(8) -0.0030(6)
S2 0.0490(9) 0.0245(7) 0.0217(7) 0.0014(6) 0.0110(6) -0.0056(6)
S3 0.0365(8) 0.0174(6) 0.0232(7) -0.0003(5) 0.0048(6) -0.0019(5)
S4A 0.030(2) 0.0219(16) 0.0234(16) 0.0020(11) 0.0120(14) 0.0035(14)
S4B 0.089(4) 0.045(3) 0.036(2) 0.0033(19) 0.003(3) -0.022(3)
F1 0.081(3) 0.040(2) 0.032(2) -0.0051(17) 0.010(2) 0.024(2)
F2 0.068(3) 0.048(2) 0.0250(19) 0.0000(16) 0.0037(18) 0.003(2)
F3 0.048(2) 0.060(3) 0.045(2) 0.011(2) 0.0153(19) 0.003(2)
F4 0.062(3) 0.051(2) 0.053(3) -0.012(2) 0.025(2) 0.003(2)
F5 0.076(3) 0.041(2) 0.038(2) 0.0031(17) 0.023(2) -0.024(2)
F6 0.053(2) 0.051(2) 0.027(2) -0.0038(16) 0.0096(17) -0.0110(18)
F7 0.046(2) 0.042(2) 0.0226(18) 0.0019(15) 0.0032(15) 0.0092(16)
F8 0.042(2) 0.052(2) 0.052(2) 0.0191(19) 0.0174(19) 0.0088(18)
F9 0.084(3) 0.037(2) 0.028(2) 0.0001(16) 0.0142(19) 0.028(2)
F10A 0.113(6) 0.088(7) 0.028(4) 0.006(5) 0.001(4) -0.041(5)
F10B 0.075(5) 0.024(4) 0.045(5) 0.015(3) 0.010(4) 0.006(3)
F11A 0.095(6) 0.053(4) 0.090(6) -0.026(5) 0.062(5) -0.023(4)
F11B 0.072(5) 0.036(4) 0.037(4) -0.013(3) 0.017(4) -0.009(4)
F12A 0.083(7) 0.031(5) 0.040(9) 0.006(6) 0.011(6) -0.019(4)
F12B 0.077(6) 0.025(4) 0.026(7) 0.007(4) 0.011(5) -0.008(4)
O1 0.032(2) 0.0212(19) 0.028(2) -0.0006(16) 0.0048(17) -0.0024(16)
O2 0.032(2) 0.0226(19) 0.0202(19) 0.0016(15) 0.0094(16) 0.0017(16)
O3 0.039(2) 0.023(2) 0.023(2) 0.0010(16) 0.0100(18) 0.0037(17)
O4 0.028(2) 0.0168(18) 0.031(2) -0.0018(15) 0.0087(16) -0.0007(15)
O5 0.063(3) 0.037(3) 0.072(4) -0.006(2) 0.030(3) -0.017(2)
O6 0.047(3) 0.032(2) 0.053(3) -0.003(2) 0.003(2) 0.007(2)
O7 0.073(4) 0.031(3) 0.058(3) -0.019(2) 0.033(3) -0.008(2)
O8 0.058(3) 0.030(2) 0.022(2) -0.0005(17) 0.010(2) -0.007(2)
O9 0.059(3) 0.029(2) 0.028(2) 0.0083(18) 0.011(2) -0.012(2)
O10 0.065(3) 0.039(3) 0.028(2) -0.0035(19) 0.017(2) 0.003(2)
O11 0.035(2) 0.0193(19) 0.033(2) -0.0056(16) 0.0074(18) -0.0010(16)
O12 0.058(3) 0.025(2) 0.026(2) -0.0006(17) 0.008(2) -0.0132(19)
O13 0.041(2) 0.0217(19) 0.024(2) 0.0005(16) 0.0017(18) 0.0007(17)
O14A 0.049(7) 0.028(5) 0.027(7) -0.002(5) 0.008(5) -0.005(4)
O14B 0.064(7) 0.041(6) 0.036(8) 0.006(5) 0.009(5) -0.011(6)
O15A 0.082(7) 0.055(5) 0.066(7) -0.012(5) 0.027(5) 0.028(5)
O15B 0.133(7) 0.068(5) 0.045(6) -0.015(5) 0.033(5) -0.036(6)
O16A 0.059(5) 0.069(6) 0.027(4) -0.004(4) 0.006(3) -0.037(4)
O16B 0.089(6) 0.058(6) 0.093(8) 0.039(5) -0.050(6) -0.032(5)
N1 0.019(2) 0.020(2) 0.030(3) 0.0008(18) 0.0093(19) 0.0023(17)
N2 0.025(2) 0.026(2) 0.024(2) 0.0047(19) 0.0087(19) 0.0045(19)
N3 0.020(2) 0.026(2) 0.023(2) -0.0021(18) 0.0059(19) 0.0027(18)
N4 0.022(2) 0.016(2) 0.023(2) -0.0001(17) 0.0040(18) 0.0004(17)
N5 0.031(3) 0.016(2) 0.036(3) 0.0030(19) 0.017(2) 0.0044(18)
N6 0.029(3) 0.034(3) 0.027(3) 0.009(2) 0.006(2) 0.002(2)
N7 0.017(2) 0.023(2) 0.038(3) 0.001(2) 0.008(2) 0.0017(18)
N8 0.022(2) 0.020(2) 0.036(3) 0.001(2) 0.003(2) 0.0049(18)
N9 0.023(2) 0.016(2) 0.025(2) 0.0026(17) 0.0078(19) 0.0002(17)
N10 0.019(2) 0.020(2) 0.029(3) -0.0041(18) 0.0033(19) 0.0018(17)
N11 0.034(3) 0.029(3) 0.028(3) 0.005(2) -0.002(2) 0.009(2)
N12 0.033(3) 0.017(2) 0.044(3) -0.001(2) 0.017(2) 0.0020(19)
C5 0.035(3) 0.020(3) 0.021(3) 0.001(2) 0.015(2) 0.000(2)
C6 0.058(4) 0.018(3) 0.037(3) -0.004(2) 0.022(3) -0.005(3)
C7 0.030(3) 0.016(2) 0.022(3) 0.001(2) 0.007(2) -0.005(2)
C8 0.047(4) 0.036(3) 0.024(3) 0.006(3) 0.013(3) -0.002(3)
C11 0.030(3) 0.023(3) 0.032(3) 0.004(2) 0.012(2) 0.000(2)
C12 0.029(3) 0.024(3) 0.046(4) -0.010(3) 0.012(3) -0.005(2)
C13 0.031(3) 0.022(3) 0.059(4) 0.000(3) 0.016(3) -0.001(2)
C14 0.032(3) 0.026(3) 0.045(4) 0.010(3) 0.017(3) 0.005(2)
C15 0.021(3) 0.025(3) 0.035(3) 0.007(2) 0.010(2) 0.003(2)
C16 0.024(3) 0.032(3) 0.021(3) 0.005(2) 0.006(2) 0.006(2)
C17 0.044(4) 0.035(3) 0.034(3) 0.013(3) 0.013(3) 0.011(3)
C18 0.047(4) 0.059(4) 0.023(3) 0.012(3) 0.011(3) 0.018(3)
C19 0.035(3) 0.048(4) 0.025(3) -0.001(3) 0.008(3) 0.012(3)
C20 0.029(3) 0.037(3) 0.028(3) -0.001(3) 0.003(2) 0.004(3)
C21 0.027(3) 0.042(3) 0.025(3) -0.006(2) 0.012(2) -0.003(2)
C22 0.036(3) 0.044(4) 0.031(3) -0.014(3) 0.013(3) -0.006(3)
C23 0.031(3) 0.029(3) 0.044(4) -0.016(3) 0.008(3) 0.001(2)
C24 0.028(3) 0.021(3) 0.035(3) -0.006(2) 0.008(2) -0.001(2)
C25 0.020(3) 0.020(3) 0.024(3) -0.005(2) 0.005(2) 0.000(2)
C26 0.019(3) 0.020(3) 0.025(3) -0.003(2) 0.007(2) 0.000(2)
C27 0.027(3) 0.022(3) 0.027(3) -0.001(2) 0.006(2) -0.003(2)
C28 0.035(3) 0.025(3) 0.024(3) 0.003(2) 0.010(2) 0.003(2)
C29 0.029(3) 0.028(3) 0.024(3) -0.006(2) 0.008(2) -0.003(2)
C30 0.021(3) 0.020(3) 0.026(3) -0.005(2) 0.009(2) 0.004(2)
C35 0.049(4) 0.010(2) 0.024(3) -0.003(2) 0.006(3) -0.002(2)
C36 0.073(5) 0.024(3) 0.025(3) 0.005(2) 0.008(3) 0.001(3)
C37 0.039(3) 0.015(2) 0.024(3) 0.000(2) 0.014(2) 0.001(2)
C38 0.051(4) 0.020(3) 0.044(4) -0.006(3) 0.028(3) -0.004(3)
C41 0.023(3) 0.028(3) 0.037(3) -0.004(2) 0.003(2) 0.001(2)
C42 0.021(3) 0.031(3) 0.036(3) 0.003(3) -0.005(2) 0.004(2)
C43 0.030(3) 0.035(3) 0.035(3) 0.010(3) 0.004(3) 0.005(3)
C44 0.024(3) 0.025(3) 0.046(4) 0.007(3) 0.008(3) 0.005(2)
C45 0.017(3) 0.019(3) 0.039(3) -0.001(2) 0.004(2) 0.001(2)
C46 0.016(3) 0.023(3) 0.043(4) -0.001(2) 0.005(2) 0.002(2)
C47 0.030(3) 0.019(3) 0.053(4) 0.002(3) 0.009(3) 0.002(2)
C48 0.036(4) 0.018(3) 0.065(5) -0.013(3) 0.008(3) 0.000(2)
C49 0.037(4) 0.031(3) 0.044(4) -0.013(3) 0.004(3) 0.008(3)
C50 0.031(3) 0.029(3) 0.039(4) -0.004(3) 0.005(3) 0.004(2)
C51 0.024(3) 0.023(3) 0.023(3) -0.003(2) 0.009(2) -0.002(2)
C52 0.035(3) 0.029(3) 0.025(3) -0.004(2) 0.014(2) -0.001(2)
C53 0.040(3) 0.028(3) 0.031(3) 0.006(2) 0.018(3) 0.002(2)
C54 0.030(3) 0.019(3) 0.033(3) 0.006(2) 0.011(2) -0.003(2)
C55 0.017(3) 0.019(3) 0.030(3) 0.000(2) 0.008(2) 0.000(2)
C56 0.017(3) 0.020(3) 0.028(3) 0.001(2) 0.005(2) 0.000(2)
C57 0.024(3) 0.021(3) 0.031(3) 0.001(2) 0.006(2) -0.001(2)
C58 0.026(3) 0.013(2) 0.041(3) -0.001(2) 0.005(2) -0.003(2)
C59 0.027(3) 0.021(3) 0.034(3) -0.010(2) 0.003(2) 0.001(2)
C60 0.028(3) 0.023(3) 0.025(3) 0.000(2) 0.003(2) 0.001(2)
C61 0.070(5) 0.023(3) 0.018(3) 0.001(2) 0.003(3) 0.000(3)
C62 0.059(4) 0.021(3) 0.021(3) -0.002(2) 0.015(3) -0.006(3)
C63 0.053(4) 0.026(3) 0.018(3) 0.004(2) 0.005(3) 0.010(3)
C64A 0.078(5) 0.039(5) 0.034(4) -0.007(4) 0.019(3) -0.020(4)
C64B 0.074(5) 0.033(5) 0.030(5) -0.001(3) 0.013(4) -0.013(4)

loop_
_atom_type_symbol
_atom_type_description
_atom_type_scat_dispersion_real
_atom_type_scat_dispersion_imag
_atom_type_scat_source
C C 0.0033 0.0016 'International Tables Vol C Tables 4.2.6.8 and 6.1.1.4'
H H 0.0000 0.0000 'International Tables Vol C Tables 4.2.6.8 and 6.1.1.4'
N N 0.0061 0.0033 'International Tables Vol C Tables 4.2.6.8 and 6.1.1.4'
O O 0.0106 0.0060 'International Tables Vol C Tables 4.2.6.8 and 6.1.1.4'
F F 0.0171 0.0103 'International Tables Vol C Tables 4.2.6.8 and 6.1.1.4'
S S 0.1246 0.1234 'International Tables Vol C Tables 4.2.6.8 and 6.1.1.4'
Pd Pd -0.9988 1.0072 'International Tables Vol C Tables 4.2.6.8 and 6.1.1.4'

loop_
_geom_angle_atom_site_label_1
_geom_angle_atom_site_label_2
_geom_angle_atom_site_label_3
_geom_angle
_geom_angle_site_symmetry_1
_geom_angle_site_symmetry_3
_geom_angle_publ_flag
N1 Pd1 N2 81.29(18) . . ?
N1 Pd1 O1 174.25(17) . . ?
N2 Pd1 O1 93.00(17) . . ?
N1 Pd1 O2 95.03(16) . . ?
N2 Pd1 O2 175.12(16) . . ?
O1 Pd1 O2 90.64(15) . . ?
N1 Pd1 Pd2 98.72(12) . . ?
N2 Pd1 Pd2 105.31(13) . . ?
O1 Pd1 Pd2 83.37(11) . . ?
O2 Pd1 Pd2 78.33(10) . . ?
N6 Pd2 N5 87.25(19) . . ?
N6 Pd2 N4 172.88(18) . . ?
N5 Pd2 N4 97.00(18) . . ?
N6 Pd2 N3 94.71(19) . . ?
N5 Pd2 N3 177.11(18) . . ?
N4 Pd2 N3 80.84(17) . . ?
N6 Pd2 Pd1 85.13(14) . . ?
N5 Pd2 Pd1 80.42(13) . . ?
N4 Pd2 Pd1 89.94(12) . . ?
N3 Pd2 Pd1 97.61(12) . . ?
N11 Pd3 N12 86.3(2) . . ?
N11 Pd3 N8 95.9(2) . . ?
N12 Pd3 N8 176.1(2) . . ?
N11 Pd3 N7 175.82(19) . . ?
N12 Pd3 N7 97.31(19) . . ?
N8 Pd3 N7 80.41(19) . . ?
N11 Pd3 Pd4 81.07(14) . . ?
N12 Pd3 Pd4 81.71(14) . . ?
N8 Pd3 Pd4 95.41(13) . . ?
N7 Pd3 Pd4 97.26(12) . . ?
N10 Pd4 N9 81.09(18) . . ?
N10 Pd4 O4 174.44(17) . . ?
N9 Pd4 O4 94.53(16) . . ?
N10 Pd4 O3 94.41(17) . . ?
N9 Pd4 O3 175.49(16) . . ?
O4 Pd4 O3 89.95(15) . . ?
N10 Pd4 Pd3 101.54(12) . . ?
N9 Pd4 Pd3 98.24(12) . . ?
O4 Pd4 Pd3 82.41(10) . . ?
O3 Pd4 Pd3 82.87(11) . . ?
O5 S1 O6 115.2(3) . . ?
O5 S1 O7 115.9(3) . . ?
O6 S1 O7 114.7(3) . . ?
O5 S1 C61 102.8(3) . . ?
O6 S1 C61 101.6(3) . . ?
O7 S1 C61 103.9(3) . . ?
O10 S2 O9 115.2(3) . . ?
O10 S2 O8 114.8(3) . . ?
O9 S2 O8 115.2(3) . . ?
O10 S2 C62 103.5(3) . . ?
O9 S2 C62 103.2(3) . . ?
O8 S2 C62 102.5(3) . . ?
O11 S3 O12 115.1(2) . . ?
O11 S3 O13 114.7(2) . . ?
O12 S3 O13 115.1(2) . . ?
O11 S3 C63 103.7(3) . . ?
O12 S3 C63 103.3(3) . . ?
O13 S3 C63 102.5(3) . . ?
O14A S4A O15A 115.4(10) . . ?
O14A S4A O16A 118.2(8) . . ?
O15A S4A O16A 111.0(8) . . ?
O14A S4A C64A 104.3(11) . . ?
O15A S4A C64A 103.2(10) . . ?
O16A S4A C64A 102.3(9) . . ?
O16B S4B O14B 118.8(11) . . ?
O16B S4B O15B 123.7(11) . . ?
O14B S4B O15B 102.6(13) . . ?
O16B S4B C64B 108.3(12) . . ?
O14B S4B C64B 102.8(11) . . ?
O15B S4B C64B 96.8(10) . . ?
C5 O1 Pd1 123.6(3) . . ?
C7 O2 Pd1 126.5(3) . . ?
C35 O3 Pd4 123.4(4) . . ?
C37 O4 Pd4 124.8(3) . . ?
C11 N1 C15 120.3(5) . . ?
C11 N1 Pd1 125.2(4) . . ?
C15 N1 Pd1 114.4(4) . . ?
C20 N2 C16 119.9(5) . . ?
C20 N2 Pd1 125.3(4) . . ?
C16 N2 Pd1 114.7(4) . . ?
C21 N3 C25 120.6(5) . . ?
C21 N3 Pd2 125.4(4) . . ?
C25 N3 Pd2 114.0(3) . . ?
C30 N4 C26 119.5(5) . . ?
C30 N4 Pd2 125.7(4) . . ?
C26 N4 Pd2 114.2(3) . . ?
C5 N5 Pd2 126.6(4) . . ?
C5 N5 H5A 116.7 . . ?
Pd2 N5 H5A 116.7 . . ?
C7 N6 Pd2 121.4(4) . . ?
C7 N6 H6A 119.3 . . ?
Pd2 N6 H6A 119.3 . . ?
C41 N7 C45 119.7(5) . . ?
C41 N7 Pd3 125.9(4) . . ?
C45 N7 Pd3 114.4(4) . . ?
C50 N8 C46 119.3(5) . . ?
C50 N8 Pd3 125.3(4) . . ?
C46 N8 Pd3 115.4(4) . . ?
C51 N9 C55 119.8(5) . . ?
C51 N9 Pd4 125.2(4) . . ?
C55 N9 Pd4 114.9(4) . . ?
C60 N10 C56 119.8(5) . . ?
C60 N10 Pd4 124.7(4) . . ?
C56 N10 Pd4 115.5(3) . . ?
C35 N11 Pd3 127.2(4) . . ?
C35 N11 H11A 116.4 . . ?
Pd3 N11 H11A 116.4 . . ?
C37 N12 Pd3 126.0(4) . . ?
C37 N12 H12A 117.0 . . ?
Pd3 N12 H12A 117.0 . . ?
O1 C5 N5 124.8(5) . . ?
O1 C5 C6 114.3(5) . . ?
N5 C5 C6 120.9(5) . . ?
C5 C6 H6B 109.5 . . ?
C5 C6 H6C 109.5 . . ?
H6B C6 H6C 109.5 . . ?
C5 C6 H6D 109.5 . . ?
H6B C6 H6D 109.5 . . ?
H6C C6 H6D 109.5 . . ?
O2 C7 N6 124.9(5) . . ?
O2 C7 C8 114.8(5) . . ?
N6 C7 C8 120.3(5) . . ?
C7 C8 H8A 109.5 . . ?
C7 C8 H8B 109.5 . . ?
H8A C8 H8B 109.5 . . ?
C7 C8 H8C 109.5 . . ?
H8A C8 H8C 109.5 . . ?
H8B C8 H8C 109.5 . . ?
N1 C11 C12 121.7(5) . . ?
N1 C11 H11B 119.2 . . ?
C12 C11 H11B 119.2 . . ?
C13 C12 C11 118.3(6) . . ?
C13 C12 H12B 120.9 . . ?
C11 C12 H12B 120.9 . . ?
C12 C13 C14 120.3(6) . . ?
C12 C13 H13A 119.8 . . ?
C14 C13 H13A 119.8 . . ?
C13 C14 C15 118.6(6) . . ?
C13 C14 H14A 120.7 . . ?
C15 C14 H14A 120.7 . . ?
N1 C15 C14 120.8(5) . . ?
N1 C15 C16 115.1(5) . . ?
C14 C15 C16 124.1(5) . . ?
N2 C16 C17 120.5(5) . . ?
N2 C16 C15 114.2(5) . . ?
C17 C16 C15 125.2(5) . . ?
C18 C17 C16 118.7(6) . . ?
C18 C17 H17A 120.6 . . ?
C16 C17 H17A 120.6 . . ?
C19 C18 C17 120.4(6) . . ?
C19 C18 H18A 119.8 . . ?
C17 C18 H18A 119.8 . . ?
C20 C19 C18 118.5(6) . . ?
C20 C19 H19A 120.8 . . ?
C18 C19 H19A 120.8 . . ?
N2 C20 C19 122.0(6) . . ?
N2 C20 H20A 119.0 . . ?
C19 C20 H20A 119.0 . . ?
N3 C21 C22 121.1(6) . . ?
N3 C21 H21A 119.5 . . ?
C22 C21 H21A 119.5 . . ?
C23 C22 C21 119.4(6) . . ?
C23 C22 H22A 120.3 . . ?
C21 C22 H22A 120.3 . . ?
C22 C23 C24 119.5(5) . . ?
C22 C23 H23A 120.2 . . ?
C24 C23 H23A 120.2 . . ?
C23 C24 C25 119.0(5) . . ?
C23 C24 H24A 120.5 . . ?
C25 C24 H24A 120.5 . . ?
N3 C25 C24 120.4(5) . . ?
N3 C25 C26 115.2(4) . . ?
C24 C25 C26 124.4(5) . . ?
N4 C26 C27 121.3(5) . . ?
N4 C26 C25 115.5(5) . . ?
C27 C26 C25 123.2(5) . . ?
C28 C27 C26 119.2(5) . . ?
C28 C27 H27A 120.4 . . ?
C26 C27 H27A 120.4 . . ?
C27 C28 C29 118.9(5) . . ?
C27 C28 H28A 120.6 . . ?
C29 C28 H28A 120.6 . . ?
C30 C29 C28 119.1(5) . . ?
C30 C29 H29A 120.5 . . ?
C28 C29 H29A 120.5 . . ?
N4 C30 C29 121.9(5) . . ?
N4 C30 H30A 119.1 . . ?
C29 C30 H30A 119.1 . . ?
N11 C35 O3 124.1(5) . . ?
N11 C35 C36 121.1(6) . . ?
O3 C35 C36 114.7(5) . . ?
C35 C36 H36A 109.5 . . ?
C35 C36 H36B 109.5 . . ?
H36A C36 H36B 109.5 . . ?
C35 C36 H36C 109.5 . . ?
H36A C36 H36C 109.5 . . ?
H36B C36 H36C 109.5 . . ?
N12 C37 O4 124.5(5) . . ?
N12 C37 C38 120.6(5) . . ?
O4 C37 C38 114.9(5) . . ?
C37 C38 H38A 109.5 . . ?
C37 C38 H38B 109.5 . . ?
H38A C38 H38B 109.5 . . ?
C37 C38 H38C 109.5 . . ?
H38A C38 H38C 109.5 . . ?
H38B C38 H38C 109.5 . . ?
N7 C41 C42 121.3(5) . . ?
N7 C41 H41A 119.4 . . ?
C42 C41 H41A 119.4 . . ?
C41 C42 C43 120.2(6) . . ?
C41 C42 H42A 119.9 . . ?
C43 C42 H42A 119.9 . . ?
C42 C43 C44 118.4(6) . . ?
C42 C43 H43A 120.8 . . ?
C44 C43 H43A 120.8 . . ?
C43 C44 C45 119.9(5) . . ?
C43 C44 H44A 120.1 . . ?
C45 C44 H44A 120.1 . . ?
N7 C45 C44 120.6(5) . . ?
N7 C45 C46 115.2(5) . . ?
C44 C45 C46 124.2(5) . . ?
N8 C46 C47 121.4(6) . . ?
N8 C46 C45 114.4(5) . . ?
C47 C46 C45 124.2(6) . . ?
C46 C47 C48 118.5(6) . . ?
C46 C47 H47A 120.8 . . ?
C48 C47 H47A 120.8 . . ?
C49 C48 C47 119.5(6) . . ?
C49 C48 H48A 120.2 . . ?
C47 C48 H48A 120.2 . . ?
C50 C49 C48 119.3(6) . . ?
C50 C49 H49A 120.4 . . ?
C48 C49 H49A 120.4 . . ?
N8 C50 C49 122.0(6) . . ?
N8 C50 H50A 119.0 . . ?
C49 C50 H50A 119.0 . . ?
N9 C51 C52 121.9(5) . . ?
N9 C51 H51A 119.1 . . ?
C52 C51 H51A 119.1 . . ?
C51 C52 C53 118.7(5) . . ?
C51 C52 H52A 120.6 . . ?
C53 C52 H52A 120.6 . . ?
C54 C53 C52 119.6(5) . . ?
C54 C53 H53A 120.2 . . ?
C52 C53 H53A 120.2 . . ?
C53 C54 C55 119.1(5) . . ?
C53 C54 H54A 120.4 . . ?
C55 C54 H54A 120.4 . . ?
N9 C55 C54 120.8(5) . . ?
N9 C55 C56 114.4(5) . . ?
C54 C55 C56 124.8(5) . . ?
N10 C56 C57 121.6(5) . . ?
N10 C56 C55 113.9(4) . . ?
C57 C56 C55 124.5(5) . . ?
C58 C57 C56 118.4(5) . . ?
C58 C57 H57A 120.8 . . ?
C56 C57 H57A 120.8 . . ?
C57 C58 C59 120.2(5) . . ?
C57 C58 H58A 119.9 . . ?
C59 C58 H58A 119.9 . . ?
C60 C59 C58 118.7(5) . . ?
C60 C59 H59A 120.7 . . ?
C58 C59 H59A 120.7 . . ?
N10 C60 C59 121.4(5) . . ?
N10 C60 H60A 119.3 . . ?
C59 C60 H60A 119.3 . . ?
F1 C61 F3 106.1(5) . . ?
F1 C61 F2 105.4(5) . . ?
F3 C61 F2 105.2(5) . . ?
F1 C61 S1 112.9(5) . . ?
F3 C61 S1 113.4(4) . . ?
F2 C61 S1 113.1(5) . . ?
F4 C62 F6 107.6(5) . . ?
F4 C62 F5 107.8(5) . . ?
F6 C62 F5 107.5(5) . . ?
F4 C62 S2 111.4(4) . . ?
F6 C62 S2 112.1(4) . . ?
F5 C62 S2 110.2(4) . . ?
F8 C63 F9 107.8(5) . . ?
F8 C63 F7 107.9(5) . . ?
F9 C63 F7 106.2(4) . . ?
F8 C63 S3 112.2(4) . . ?
F9 C63 S3 111.1(4) . . ?
F7 C63 S3 111.3(4) . . ?
F10A C64A F11A 108.7(19) . . ?
F10A C64A F12A 109(2) . . ?
F11A C64A F12A 103(3) . . ?
F10A C64A S4A 110.7(17) . . ?
F11A C64A S4A 111.9(12) . . ?
F12A C64A S4A 113.5(19) . . ?
F12B C64B F11B 109(3) . . ?
F12B C64B F10B 109(2) . . ?
F11B C64B F10B 105.4(17) . . ?
F12B C64B S4B 113.4(18) . . ?
F11B C64B S4B 108.1(13) . . ?
F10B C64B S4B 112.0(17) . . ?

loop_
_geom_bond_atom_site_label_1
_geom_bond_atom_site_label_2
_geom_bond_distance
_geom_bond_site_symmetry_2
_geom_bond_publ_flag
Pd1 N1 1.997(4) . ?
Pd1 N2 2.003(4) . ?
Pd1 O1 2.009(4) . ?
Pd1 O2 2.046(4) . ?
Pd1 Pd2 2.8385(7) . ?
Pd2 N6 1.999(5) . ?
Pd2 N5 2.015(5) . ?
Pd2 N4 2.030(4) . ?
Pd2 N3 2.039(4) . ?
Pd3 N11 2.003(5) . ?
Pd3 N12 2.004(5) . ?
Pd3 N8 2.022(5) . ?
Pd3 N7 2.045(5) . ?
Pd3 Pd4 2.8365(7) . ?
Pd4 N10 1.992(4) . ?
Pd4 N9 2.000(4) . ?
Pd4 O4 2.012(3) . ?
Pd4 O3 2.018(4) . ?
S1 O5 1.437(5) . ?
S1 O6 1.441(5) . ?
S1 O7 1.443(4) . ?
S1 C61 1.776(7) . ?
S2 O10 1.437(5) . ?
S2 O9 1.438(4) . ?
S2 O8 1.442(4) . ?
S2 C62 1.842(7) . ?
S3 O11 1.442(4) . ?
S3 O12 1.442(4) . ?
S3 O13 1.455(4) . ?
S3 C63 1.817(7) . ?
S4A O14A 1.38(2) . ?
S4A O15A 1.437(11) . ?
S4A O16A 1.438(11) . ?
S4A C64A 1.78(2) . ?
S4B O16B 1.257(15) . ?
S4B O14B 1.55(2) . ?
S4B O15B 1.587(16) . ?
S4B C64B 1.795(19) . ?
F1 C61 1.355(7) . ?
F2 C61 1.359(7) . ?
F3 C61 1.355(7) . ?
F4 C62 1.333(7) . ?
F5 C62 1.342(6) . ?
F6 C62 1.335(7) . ?
F7 C63 1.344(6) . ?
F8 C63 1.327(7) . ?
F9 C63 1.340(7) . ?
F10A C64A 1.32(2) . ?
F10B C64B 1.40(3) . ?
F11A C64A 1.34(3) . ?
F11B C64B 1.33(3) . ?
F12A C64A 1.34(4) . ?
F12B C64B 1.30(4) . ?
O1 C5 1.288(6) . ?
O2 C7 1.282(6) . ?
O3 C35 1.299(7) . ?
O4 C37 1.294(6) . ?
N1 C11 1.333(7) . ?
N1 C15 1.364(7) . ?
N2 C20 1.346(7) . ?
N2 C16 1.362(7) . ?
N3 C21 1.333(7) . ?
N3 C25 1.358(7) . ?
N4 C30 1.347(7) . ?
N4 C26 1.353(7) . ?
N5 C5 1.292(7) . ?
N5 H5A 0.8800 . ?
N6 C7 1.300(7) . ?
N6 H6A 0.8800 . ?
N7 C41 1.350(7) . ?
N7 C45 1.361(7) . ?
N8 C50 1.339(8) . ?
N8 C46 1.365(7) . ?
N9 C51 1.347(7) . ?
N9 C55 1.361(7) . ?
N10 C60 1.341(7) . ?
N10 C56 1.362(7) . ?
N11 C35 1.287(8) . ?
N11 H11A 0.8800 . ?
N12 C37 1.286(7) . ?
N12 H12A 0.8800 . ?
C5 C6 1.504(7) . ?
C6 H6B 0.9800 . ?
C6 H6C 0.9800 . ?
C6 H6D 0.9800 . ?
C7 C8 1.521(7) . ?
C8 H8A 0.9800 . ?
C8 H8B 0.9800 . ?
C8 H8C 0.9800 . ?
C11 C12 1.398(8) . ?
C11 H11B 0.9500 . ?
C12 C13 1.388(9) . ?
C12 H12B 0.9500 . ?
C13 C14 1.388(9) . ?
C13 H13A 0.9500 . ?
C14 C15 1.394(8) . ?
C14 H14A 0.9500 . ?
C15 C16 1.468(8) . ?
C16 C17 1.390(8) . ?
C17 C18 1.387(9) . ?
C17 H17A 0.9500 . ?
C18 C19 1.381(9) . ?
C18 H18A 0.9500 . ?
C19 C20 1.377(8) . ?
C19 H19A 0.9500 . ?
C20 H20A 0.9500 . ?
C21 C22 1.398(8) . ?
C21 H21A 0.9500 . ?
C22 C23 1.376(9) . ?
C22 H22A 0.9500 . ?
C23 C24 1.387(8) . ?
C23 H23A 0.9500 . ?
C24 C25 1.405(7) . ?
C24 H24A 0.9500 . ?
C25 C26 1.477(7) . ?
C26 C27 1.389(7) . ?
C27 C28 1.383(8) . ?
C27 H27A 0.9500 . ?
C28 C29 1.404(8) . ?
C28 H28A 0.9500 . ?
C29 C30 1.373(8) . ?
C29 H29A 0.9500 . ?
C30 H30A 0.9500 . ?
C35 C36 1.510(8) . ?
C36 H36A 0.9800 . ?
C36 H36B 0.9800 . ?
C36 H36C 0.9800 . ?
C37 C38 1.508(7) . ?
C38 H38A 0.9800 . ?
C38 H38B 0.9800 . ?
C38 H38C 0.9800 . ?
C41 C42 1.380(9) . ?
C41 H41A 0.9500 . ?
C42 C43 1.385(8) . ?
C42 H42A 0.9500 . ?
C43 C44 1.385(9) . ?
C43 H43A 0.9500 . ?
C44 C45 1.395(8) . ?
C44 H44A 0.9500 . ?
C45 C46 1.481(8) . ?
C46 C47 1.388(8) . ?
C47 C48 1.390(9) . ?
C47 H47A 0.9500 . ?
C48 C49 1.387(10) . ?
C48 H48A 0.9500 . ?
C49 C50 1.374(8) . ?
C49 H49A 0.9500 . ?
C50 H50A 0.9500 . ?
C51 C52 1.376(8) . ?
C51 H51A 0.9500 . ?
C52 C53 1.397(8) . ?
C52 H52A 0.9500 . ?
C53 C54 1.383(8) . ?
C53 H53A 0.9500 . ?
C54 C55 1.389(8) . ?
C54 H54A 0.9500 . ?
C55 C56 1.482(7) . ?
C56 C57 1.387(7) . ?
C57 C58 1.383(8) . ?
C57 H57A 0.9500 . ?
C58 C59 1.391(8) . ?
C58 H58A 0.9500 . ?
C59 C60 1.391(7) . ?
C59 H59A 0.9500 . ?
C60 H60A 0.9500 . ?

loop_
_geom_hbond_atom_site_label_D
_geom_hbond_atom_site_label_H
_geom_hbond_atom_site_label_A
_geom_hbond_distance_DH
_geom_hbond_distance_HA
_geom_hbond_distance_DA
_geom_hbond_angle_DHA
_geom_hbond_site_symmetry_A
N5 H5A O6 0.88 2.37 3.058(6) 134.9 .
N6 H6A O7 0.88 2.66 3.432(7) 147.1 .
N11 H11A O11 0.88 2.33 3.098(6) 145.6 .
N12 H12A O13 0.88 2.43 3.117(6) 135.2 .

loop_
_geom_torsion_atom_site_label_1
_geom_torsion_atom_site_label_2
_geom_torsion_atom_site_label_3
_geom_torsion_atom_site_label_4
_geom_torsion
_geom_torsion_site_symmetry_1
_geom_torsion_site_symmetry_2
_geom_torsion_site_symmetry_3
_geom_torsion_site_symmetry_4
_geom_torsion_publ_flag
N1 Pd1 Pd2 N6 104.78(19) . . . . ?
N2 Pd1 Pd2 N6 -171.9(2) . . . . ?
O1 Pd1 Pd2 N6 -80.63(18) . . . . ?
O2 Pd1 Pd2 N6 11.41(17) . . . . ?
N1 Pd1 Pd2 N5 -167.20(18) . . . . ?
N2 Pd1 Pd2 N5 -83.91(19) . . . . ?
O1 Pd1 Pd2 N5 7.40(17) . . . . ?
O2 Pd1 Pd2 N5 99.43(17) . . . . ?
N1 Pd1 Pd2 N4 -70.08(18) . . . . ?
N2 Pd1 Pd2 N4 13.20(18) . . . . ?
O1 Pd1 Pd2 N4 104.51(16) . . . . ?
O2 Pd1 Pd2 N4 -163.46(16) . . . . ?
N1 Pd1 Pd2 N3 10.67(18) . . . . ?
N2 Pd1 Pd2 N3 93.96(19) . . . . ?
O1 Pd1 Pd2 N3 -174.74(17) . . . . ?
O2 Pd1 Pd2 N3 -82.70(16) . . . . ?
N11 Pd3 Pd4 N10 -99.0(2) . . . . ?
N12 Pd3 Pd4 N10 173.5(2) . . . . ?
N8 Pd3 Pd4 N10 -3.89(19) . . . . ?
N7 Pd3 Pd4 N10 77.09(19) . . . . ?
N11 Pd3 Pd4 N9 178.44(19) . . . . ?
N12 Pd3 Pd4 N9 90.94(19) . . . . ?
N8 Pd3 Pd4 N9 -86.41(18) . . . . ?
N7 Pd3 Pd4 N9 -5.43(18) . . . . ?
N11 Pd3 Pd4 O4 84.93(18) . . . . ?
N12 Pd3 Pd4 O4 -2.57(18) . . . . ?
N8 Pd3 Pd4 O4 -179.92(18) . . . . ?
N7 Pd3 Pd4 O4 -98.94(17) . . . . ?
N11 Pd3 Pd4 O3 -5.98(18) . . . . ?
N12 Pd3 Pd4 O3 -93.47(18) . . . . ?
N8 Pd3 Pd4 O3 89.17(18) . . . . ?
N7 Pd3 Pd4 O3 170.16(17) . . . . ?
N1 Pd1 O1 C5 104.7(16) . . . . ?
N2 Pd1 O1 C5 98.1(4) . . . . ?
O2 Pd1 O1 C5 -85.2(4) . . . . ?
Pd2 Pd1 O1 C5 -7.0(4) . . . . ?
N1 Pd1 O2 C7 -117.7(4) . . . . ?
N2 Pd1 O2 C7 -158.4(19) . . . . ?
O1 Pd1 O2 C7 63.3(4) . . . . ?
Pd2 Pd1 O2 C7 -19.8(4) . . . . ?
N10 Pd4 O3 C35 112.9(4) . . . . ?
N9 Pd4 O3 C35 116(2) . . . . ?
O4 Pd4 O3 C35 -70.6(4) . . . . ?
Pd3 Pd4 O3 C35 11.8(4) . . . . ?
N10 Pd4 O4 C37 -136.3(16) . . . . ?
N9 Pd4 O4 C37 -98.5(4) . . . . ?
O3 Pd4 O4 C37 82.1(4) . . . . ?
Pd3 Pd4 O4 C37 -0.8(4) . . . . ?
N2 Pd1 N1 C11 178.2(5) . . . . ?
O1 Pd1 N1 C11 171.5(14) . . . . ?
O2 Pd1 N1 C11 1.5(4) . . . . ?
Pd2 Pd1 N1 C11 -77.5(4) . . . . ?
N2 Pd1 N1 C15 -3.9(4) . . . . ?
O1 Pd1 N1 C15 -10.6(18) . . . . ?
O2 Pd1 N1 C15 179.4(4) . . . . ?
Pd2 Pd1 N1 C15 100.4(3) . . . . ?
N1 Pd1 N2 C20 -178.4(5) . . . . ?
O1 Pd1 N2 C20 0.9(5) . . . . ?
O2 Pd1 N2 C20 -137.3(18) . . . . ?
Pd2 Pd1 N2 C20 84.8(4) . . . . ?
N1 Pd1 N2 C16 4.4(4) . . . . ?
O1 Pd1 N2 C16 -176.3(4) . . . . ?
O2 Pd1 N2 C16 45(2) . . . . ?
Pd2 Pd1 N2 C16 -92.4(4) . . . . ?
N6 Pd2 N3 C21 6.6(5) . . . . ?
N5 Pd2 N3 C21 139(3) . . . . ?
N4 Pd2 N3 C21 -179.0(5) . . . . ?
Pd1 Pd2 N3 C21 92.3(4) . . . . ?
N6 Pd2 N3 C25 -171.0(4) . . . . ?
N5 Pd2 N3 C25 -38(4) . . . . ?
N4 Pd2 N3 C25 3.4(4) . . . . ?
Pd1 Pd2 N3 C25 -85.3(3) . . . . ?
N6 Pd2 N4 C30 -124.4(14) . . . . ?
N5 Pd2 N4 C30 2.0(4) . . . . ?
N3 Pd2 N4 C30 -176.1(4) . . . . ?
Pd1 Pd2 N4 C30 -78.4(4) . . . . ?
N6 Pd2 N4 C26 47.2(16) . . . . ?
N5 Pd2 N4 C26 173.6(4) . . . . ?
N3 Pd2 N4 C26 -4.5(4) . . . . ?
Pd1 Pd2 N4 C26 93.2(3) . . . . ?
N6 Pd2 N5 C5 74.2(5) . . . . ?
N4 Pd2 N5 C5 -100.0(5) . . . . ?
N3 Pd2 N5 C5 -59(4) . . . . ?
Pd1 Pd2 N5 C5 -11.3(4) . . . . ?
N5 Pd2 N6 C7 -89.1(5) . . . . ?
N4 Pd2 N6 C7 37.8(17) . . . . ?
N3 Pd2 N6 C7 88.8(5) . . . . ?
Pd1 Pd2 N6 C7 -8.5(4) . . . . ?
N11 Pd3 N7 C41 153(2) . . . . ?
N12 Pd3 N7 C41 4.8(5) . . . . ?
N8 Pd3 N7 C41 -178.4(5) . . . . ?
Pd4 Pd3 N7 C41 87.3(4) . . . . ?
N11 Pd3 N7 C45 -25(3) . . . . ?
N12 Pd3 N7 C45 -173.3(4) . . . . ?
N8 Pd3 N7 C45 3.5(4) . . . . ?
Pd4 Pd3 N7 C45 -90.8(3) . . . . ?
N11 Pd3 N8 C50 -2.6(5) . . . . ?
N12 Pd3 N8 C50 -126(3) . . . . ?
N7 Pd3 N8 C50 179.4(5) . . . . ?
Pd4 Pd3 N8 C50 -84.2(4) . . . . ?
N11 Pd3 N8 C46 173.9(4) . . . . ?
N12 Pd3 N8 C46 50(3) . . . . ?
N7 Pd3 N8 C46 -4.2(4) . . . . ?
Pd4 Pd3 N8 C46 92.3(4) . . . . ?
N10 Pd4 N9 C51 177.9(4) . . . . ?
O4 Pd4 N9 C51 1.4(4) . . . . ?
O3 Pd4 N9 C51 174.5(19) . . . . ?
Pd3 Pd4 N9 C51 -81.6(4) . . . . ?
N10 Pd4 N9 C55 -4.5(4) . . . . ?
O4 Pd4 N9 C55 178.9(4) . . . . ?
O3 Pd4 N9 C55 -8(2) . . . . ?
Pd3 Pd4 N9 C55 96.0(3) . . . . ?
N9 Pd4 N10 C60 -175.7(5) . . . . ?
O4 Pd4 N10 C60 -137.5(16) . . . . ?
O3 Pd4 N10 C60 4.0(4) . . . . ?
Pd3 Pd4 N10 C60 87.6(4) . . . . ?
N9 Pd4 N10 C56 3.2(4) . . . . ?
O4 Pd4 N10 C56 41.5(19) . . . . ?
O3 Pd4 N10 C56 -177.0(4) . . . . ?
Pd3 Pd4 N10 C56 -93.4(4) . . . . ?
N12 Pd3 N11 C35 84.9(5) . . . . ?
N8 Pd3 N11 C35 -91.9(5) . . . . ?
N7 Pd3 N11 C35 -64(3) . . . . ?
Pd4 Pd3 N11 C35 2.7(5) . . . . ?
N11 Pd3 N12 C37 -74.3(5) . . . . ?
N8 Pd3 N12 C37 50(3) . . . . ?
N7 Pd3 N12 C37 103.5(5) . . . . ?
Pd4 Pd3 N12 C37 7.2(5) . . . . ?
Pd1 O1 C5 N5 1.1(7) . . . . ?
Pd1 O1 C5 C6 -176.6(3) . . . . ?
Pd2 N5 C5 O1 10.1(8) . . . . ?
Pd2 N5 C5 C6 -172.3(4) . . . . ?
Pd1 O2 C7 N6 20.9(7) . . . . ?
Pd1 O2 C7 C8 -160.2(4) . . . . ?
Pd2 N6 C7 O2 -3.3(8) . . . . ?
Pd2 N6 C7 C8 177.8(4) . . . . ?
C15 N1 C11 C12 1.0(8) . . . . ?
Pd1 N1 C11 C12 178.8(4) . . . . ?
N1 C11 C12 C13 -0.9(9) . . . . ?
C11 C12 C13 C14 0.6(9) . . . . ?
C12 C13 C14 C15 -0.3(9) . . . . ?
C11 N1 C15 C14 -0.6(8) . . . . ?
Pd1 N1 C15 C14 -178.7(4) . . . . ?
C11 N1 C15 C16 -179.2(5) . . . . ?
Pd1 N1 C15 C16 2.8(6) . . . . ?
C13 C14 C15 N1 0.3(8) . . . . ?
C13 C14 C15 C16 178.7(5) . . . . ?
C20 N2 C16 C17 -1.0(8) . . . . ?
Pd1 N2 C16 C17 176.4(4) . . . . ?
C20 N2 C16 C15 178.6(5) . . . . ?
Pd1 N2 C16 C15 -4.1(6) . . . . ?
N1 C15 C16 N2 0.9(7) . . . . ?
C14 C15 C16 N2 -177.7(5) . . . . ?
N1 C15 C16 C17 -179.6(5) . . . . ?
C14 C15 C16 C17 1.9(9) . . . . ?
N2 C16 C17 C18 0.1(9) . . . . ?
C15 C16 C17 C18 -179.4(6) . . . . ?
C16 C17 C18 C19 1.3(10) . . . . ?
C17 C18 C19 C20 -1.8(10) . . . . ?
C16 N2 C20 C19 0.5(8) . . . . ?
Pd1 N2 C20 C19 -176.6(4) . . . . ?
C18 C19 C20 N2 0.9(9) . . . . ?
C25 N3 C21 C22 2.4(8) . . . . ?
Pd2 N3 C21 C22 -175.0(4) . . . . ?
N3 C21 C22 C23 -2.5(9) . . . . ?
C21 C22 C23 C24 1.2(9) . . . . ?
C22 C23 C24 C25 0.2(9) . . . . ?
C21 N3 C25 C24 -1.0(8) . . . . ?
Pd2 N3 C25 C24 176.7(4) . . . . ?
C21 N3 C25 C26 -179.6(5) . . . . ?
Pd2 N3 C25 C26 -1.8(6) . . . . ?
C23 C24 C25 N3 -0.3(8) . . . . ?
C23 C24 C25 C26 178.1(5) . . . . ?
C30 N4 C26 C27 -2.1(7) . . . . ?
Pd2 N4 C26 C27 -174.3(4) . . . . ?
C30 N4 C26 C25 177.0(4) . . . . ?
Pd2 N4 C26 C25 4.8(6) . . . . ?
N3 C25 C26 N4 -2.0(7) . . . . ?
C24 C25 C26 N4 179.5(5) . . . . ?
N3 C25 C26 C27 177.1(5) . . . . ?
C24 C25 C26 C27 -1.4(8) . . . . ?
N4 C26 C27 C28 4.4(8) . . . . ?
C25 C26 C27 C28 -174.6(5) . . . . ?
C26 C27 C28 C29 -3.7(8) . . . . ?
C27 C28 C29 C30 0.9(8) . . . . ?
C26 N4 C30 C29 -0.8(8) . . . . ?
Pd2 N4 C30 C29 170.3(4) . . . . ?
C28 C29 C30 N4 1.5(8) . . . . ?
Pd3 N11 C35 O3 5.4(8) . . . . ?
Pd3 N11 C35 C36 -176.4(4) . . . . ?
Pd4 O3 C35 N11 -14.1(7) . . . . ?
Pd4 O3 C35 C36 167.6(4) . . . . ?
Pd3 N12 C37 O4 -10.4(8) . . . . ?
Pd3 N12 C37 C38 170.9(4) . . . . ?
Pd4 O4 C37 N12 6.4(8) . . . . ?
Pd4 O4 C37 C38 -174.8(4) . . . . ?
C45 N7 C41 C42 0.5(8) . . . . ?
Pd3 N7 C41 C42 -177.5(4) . . . . ?
N7 C41 C42 C43 -1.0(8) . . . . ?
C41 C42 C43 C44 0.7(8) . . . . ?
C42 C43 C44 C45 0.1(8) . . . . ?
C41 N7 C45 C44 0.3(8) . . . . ?
Pd3 N7 C45 C44 178.5(4) . . . . ?
C41 N7 C45 C46 179.4(5) . . . . ?
Pd3 N7 C45 C46 -2.3(6) . . . . ?
C43 C44 C45 N7 -0.6(8) . . . . ?
C43 C44 C45 C46 -179.6(5) . . . . ?
C50 N8 C46 C47 0.6(8) . . . . ?
Pd3 N8 C46 C47 -176.1(4) . . . . ?
C50 N8 C46 C45 -179.2(5) . . . . ?
Pd3 N8 C46 C45 4.1(6) . . . . ?
N7 C45 C46 N8 -1.1(7) . . . . ?
C44 C45 C46 N8 178.0(5) . . . . ?
N7 C45 C46 C47 179.1(5) . . . . ?
C44 C45 C46 C47 -1.8(9) . . . . ?
N8 C46 C47 C48 -0.3(8) . . . . ?
C45 C46 C47 C48 179.5(5) . . . . ?
C46 C47 C48 C49 0.3(9) . . . . ?
C47 C48 C49 C50 -0.6(9) . . . . ?
C46 N8 C50 C49 -0.9(8) . . . . ?
Pd3 N8 C50 C49 175.4(4) . . . . ?
C48 C49 C50 N8 0.9(9) . . . . ?
C55 N9 C51 C52 -0.3(8) . . . . ?
Pd4 N9 C51 C52 177.2(4) . . . . ?
N9 C51 C52 C53 -1.0(8) . . . . ?
C51 C52 C53 C54 0.8(9) . . . . ?
C52 C53 C54 C55 0.6(9) . . . . ?
C51 N9 C55 C54 1.7(7) . . . . ?
Pd4 N9 C55 C54 -176.0(4) . . . . ?
C51 N9 C55 C56 -177.3(4) . . . . ?
Pd4 N9 C55 C56 5.0(6) . . . . ?
C53 C54 C55 N9 -1.9(8) . . . . ?
C53 C54 C55 C56 177.1(5) . . . . ?
C60 N10 C56 C57 0.6(8) . . . . ?
Pd4 N10 C56 C57 -178.5(4) . . . . ?
C60 N10 C56 C55 177.5(5) . . . . ?
Pd4 N10 C56 C55 -1.5(6) . . . . ?
N9 C55 C56 N10 -2.3(6) . . . . ?
C54 C55 C56 N10 178.7(5) . . . . ?
N9 C55 C56 C57 174.6(5) . . . . ?
C54 C55 C56 C57 -4.4(8) . . . . ?
N10 C56 C57 C58 0.0(8) . . . . ?
C55 C56 C57 C58 -176.7(5) . . . . ?
C56 C57 C58 C59 -0.7(8) . . . . ?
C57 C58 C59 C60 0.9(8) . . . . ?
C56 N10 C60 C59 -0.3(8) . . . . ?
Pd4 N10 C60 C59 178.6(4) . . . . ?
C58 C59 C60 N10 -0.4(8) . . . . ?
O5 S1 C61 F1 59.2(5) . . . . ?
O6 S1 C61 F1 -60.3(5) . . . . ?
O7 S1 C61 F1 -179.6(4) . . . . ?
O5 S1 C61 F3 179.9(4) . . . . ?
O6 S1 C61 F3 60.4(5) . . . . ?
O7 S1 C61 F3 -58.9(5) . . . . ?
O5 S1 C61 F2 -60.4(5) . . . . ?
O6 S1 C61 F2 -179.9(4) . . . . ?
O7 S1 C61 F2 60.8(5) . . . . ?
O10 S2 C62 F4 -179.7(4) . . . . ?
O9 S2 C62 F4 60.0(5) . . . . ?
O8 S2 C62 F4 -60.0(5) . . . . ?
O10 S2 C62 F6 59.7(4) . . . . ?
O9 S2 C62 F6 -60.6(4) . . . . ?
O8 S2 C62 F6 179.4(4) . . . . ?
O10 S2 C62 F5 -60.0(4) . . . . ?
O9 S2 C62 F5 179.6(4) . . . . ?
O8 S2 C62 F5 59.6(4) . . . . ?
O11 S3 C63 F8 61.9(5) . . . . ?
O12 S3 C63 F8 -177.6(4) . . . . ?
O13 S3 C63 F8 -57.7(5) . . . . ?
O11 S3 C63 F9 -177.3(4) . . . . ?
O12 S3 C63 F9 -56.8(4) . . . . ?
O13 S3 C63 F9 63.0(4) . . . . ?
O11 S3 C63 F7 -59.1(4) . . . . ?
O12 S3 C63 F7 61.4(4) . . . . ?
O13 S3 C63 F7 -178.7(4) . . . . ?
O14A S4A C64A F10A 62.6(18) . . . . ?
O15A S4A C64A F10A -58.3(17) . . . . ?
O16A S4A C64A F10A -173.7(15) . . . . ?
O14A S4A C64A F11A -58.8(18) . . . . ?
O15A S4A C64A F11A -179.8(15) . . . . ?
O16A S4A C64A F11A 64.9(17) . . . . ?
O14A S4A C64A F12A -175(3) . . . . ?
O15A S4A C64A F12A 64(3) . . . . ?
O16A S4A C64A F12A -51(3) . . . . ?
O16B S4B C64B F12B -61(3) . . . . ?
O14B S4B C64B F12B 172(3) . . . . ?
O15B S4B C64B F12B 68(3) . . . . ?
O16B S4B C64B F11B 59.2(19) . . . . ?
O14B S4B C64B F11B -67(2) . . . . ?
O15B S4B C64B F11B -171.8(16) . . . . ?
O16B S4B C64B F10B 174.9(15) . . . . ?
O14B S4B C64B F10B 48(2) . . . . ?
O15B S4B C64B F10B -56.2(17) . . . . ?
